data_4505397
loop_
_publ_author_name
'Kirchner, Michael T.'
'Reddy, L. Sreenivas'
'Desiraju, Gautam R.'
'Jetti, Ram K. R.'
'Boese, Roland'

_publ_section_title
;
 Structural Variations and Polymorphism of Some Derivatives of
 6-Amino-2-phenylsulfonylimino- 1,2-dihydropyridine
;
_journal_issue 4
_journal_name_full 'Crystal Growth &amp; Design'
_journal_page_first 701
_journal_paper_doi 10.1021/cg049912t
_journal_volume 4
_journal_year 2004
_chemical_formula_moiety 'C12 H10 F3 N3 O2 S'
_chemical_formula_sum 'C12 H10 F3 N3 O2 S'
_chemical_formula_weight 317.29
_chemical_melting_point 493
_chemical_name_systematic
; 
  6-amino-2-[4-(trifluoromethyl)phenylsulfonylimino]-1,2-dihydropyridine  
;
_space_group_IT_number 61
_symmetry_cell_setting orthorhombic
_symmetry_space_group_name_Hall '-P 2ac 2ab'
_symmetry_space_group_name_H-M 'P b c a'
_atom_sites_solution_hydrogens geom
_atom_sites_solution_primary direct
_atom_sites_solution_secondary difmap
_audit_creation_method SHELXL-97
_cell_angle_alpha 90.00
_cell_angle_beta 90.00
_cell_angle_gamma 90.00
_cell_formula_units_Z 16
_cell_length_a 10.8897(13)
_cell_length_b 18.343(2)
_cell_length_c 26.640(3)
_cell_measurement_reflns_used 6513
_cell_measurement_temperature 203(2)
_cell_measurement_theta_max 28.26
_cell_measurement_theta_min 2.31
_cell_volume 5321.3(10)
_computing_cell_refinement
;
BRUKER AXS SAINT program Vers.6.01
;
_computing_data_collection 'BRUKER AXS SMART Vers. 5.054 1997/98'
_computing_data_reduction
;
BRUKER AXS SAINT program Vers.6.01
;
_computing_molecular_graphics
;
BRUKER AXS SHELXTL Vers.6.12, DOS/WIN95/NT/2000/ME
;
_computing_publication_material
;
BRUKER AXS SHELXTL Vers.6.12, DOS/WIN95/NT/2000/ME
;
_computing_structure_refinement
;
BRUKER AXS SHELXTL Vers.6.12, DOS/WIN95/NT/2000/ME
;
_computing_structure_solution
;
BRUKER AXS SHELXTL Vers.6.12, DOS/WIN95/NT/2000/ME
;
_diffrn_ambient_temperature 203(2)
_diffrn_detector_area_resol_mean 8.192
_diffrn_measured_fraction_theta_full 0.999
_diffrn_measured_fraction_theta_max 0.999
_diffrn_measurement_device_type 'Siemens SMART CCD area detector system'
_diffrn_measurement_method
;
 Full sphere data collection 
 in omega at 0.3 deg scan width, 
 two runs with 720 frames, phi =  0, 270(deg) 
 two runs with 436 frames, phi = 88, 180 deg) 
;
_diffrn_radiation_monochromator graphite
_diffrn_radiation_source 'fine-focus sealed tube'
_diffrn_radiation_type MoK\a
_diffrn_radiation_wavelength 0.71073
_diffrn_reflns_av_R_equivalents 0.0522
_diffrn_reflns_av_sigmaI/netI 0.0350
_diffrn_reflns_limit_h_max 13
_diffrn_reflns_limit_h_min -14
_diffrn_reflns_limit_k_max 24
_diffrn_reflns_limit_k_min -24
_diffrn_reflns_limit_l_max 35
_diffrn_reflns_limit_l_min -35
_diffrn_reflns_number 51767
_diffrn_reflns_theta_full 28.31
_diffrn_reflns_theta_max 28.31
_diffrn_reflns_theta_min 2.22
_exptl_absorpt_coefficient_mu 0.287
_exptl_absorpt_correction_T_max 0.97
_exptl_absorpt_correction_T_min 0.85
_exptl_absorpt_correction_type empirical
_exptl_absorpt_process_details
; 
 Siemens SADABS program multi-scan V2.03
 R.H. Blessing, Acta Cryst. (1995) A51 33-38 
;
_exptl_crystal_colour colourless
_exptl_crystal_density_diffrn 1.584
_exptl_crystal_density_method 'not measured'
_exptl_crystal_description plate
_exptl_crystal_F_000 2592
_exptl_crystal_size_max 0.43
_exptl_crystal_size_mid 0.22
_exptl_crystal_size_min 0.11
_refine_diff_density_max 0.478
_refine_diff_density_min -0.409
_refine_diff_density_rms 0.073
_refine_ls_extinction_method none
_refine_ls_goodness_of_fit_ref 1.051
_refine_ls_hydrogen_treatment mixed
_refine_ls_matrix_type full
_refine_ls_number_parameters 435
_refine_ls_number_reflns 6621
_refine_ls_number_restraints 0
_refine_ls_restrained_S_all 1.051
_refine_ls_R_factor_all 0.0822
_refine_ls_R_factor_gt 0.0589
_refine_ls_shift/su_max 0.026
_refine_ls_shift/su_mean 0.002
_refine_ls_structure_factor_coef Fsqd
_refine_ls_weighting_details 'calc w=1/[\s^2^(Fo^2^)+(0.0570P)^2^+3.9000P] where P=(Fo^2^+2Fc^2^)/3'
_refine_ls_weighting_scheme calc
_refine_ls_wR_factor_gt 0.1342
_refine_ls_wR_factor_ref 0.1481
_reflns_number_gt 4550
_reflns_number_total 6621
_reflns_threshold_expression >2sigma(I)
_cod_data_source_file cg049912tsi20040309_075809.cif
_cod_data_source_block 3f
_cod_depositor_comments
;
The following automatic conversions were performed:

'_symmetry_cell_setting' value 'Orthorhombic' changed to
'orthorhombic' according to
/home/saulius/struct/CIF-dictionaries/cif_core.dic dictionary named
'cif_core.dic' version 2.4.1 from 2010-06-29.

Automatic conversion script
Id: cif_fix_values 1715 2011-07-08 13:25:40Z adriana 
;
_cod_original_cell_volume 5321.3(11)
_cod_database_code 4505397

loop_
_symmetry_equiv_pos_as_xyz
'x, y, z'
'-x+1/2, -y, z+1/2'
'-x, y+1/2, -z+1/2'
'x+1/2, -y+1/2, -z'
'-x, -y, -z'
'x-1/2, y, -z-1/2'
'x, -y-1/2, z-1/2'
'-x-1/2, y-1/2, z'

loop_
_atom_site_label
_atom_site_type_symbol
_atom_site_fract_x
_atom_site_fract_y
_atom_site_fract_z
_atom_site_U_iso_or_equiv
_atom_site_adp_type
_atom_site_occupancy
_atom_site_symmetry_multiplicity
_atom_site_calc_flag
_atom_site_refinement_flags
_atom_site_disorder_assembly
_atom_site_disorder_group
F1 F 0.0789(15) 0.2368(7) 0.1488(3) 0.128(4) Uani 0.67(2) 1 d P A 1
F2 F 0.2426(6) 0.1755(8) 0.1458(3) 0.118(4) Uani 0.67(2) 1 d P A 1
F3 F 0.0777(11) 0.1239(4) 0.1466(3) 0.097(3) Uani 0.67(2) 1 d P A 1
F11 F 0.040(3) 0.152(3) 0.1492(7) 0.155(11) Uani 0.33(2) 1 d P A 2
F22 F 0.150(4) 0.2449(11) 0.1504(7) 0.145(10) Uani 0.33(2) 1 d P A 2
F33 F 0.231(3) 0.151(2) 0.1496(8) 0.181(12) Uani 0.33(2) 1 d P A 2
O1 O 0.03999(17) 0.23012(8) 0.40458(7) 0.0525(4) Uani 1 1 d . . .
O2 O 0.26034(16) 0.20924(9) 0.40825(6) 0.0503(4) Uani 1 1 d . . .
N1 N 0.13579(16) -0.01897(9) 0.41307(7) 0.0370(4) Uani 1 1 d . . .
H1 H 0.3938 -0.0094 0.5362 0.044 Uiso 1 1 d R . .
C2 C 0.1874(2) 0.04834(11) 0.40576(8) 0.0393(5) Uani 1 1 d . . .
H2 H 0.0664 -0.0189 0.4229 0.047 Uiso 1 1 d R . .
C3 C 0.3100(2) 0.05044(12) 0.39257(10) 0.0493(6) Uani 1 1 d . . .
C4 C 0.3739(2) -0.01479(14) 0.38698(11) 0.0532(6) Uani 1 1 d . . .
H4 H 0.3479 0.0952 0.3893 0.064 Uiso 1 1 d R . .
C5 C 0.3193(2) -0.08052(13) 0.39347(10) 0.0488(6) Uani 1 1 d . . .
H5 H 0.3632 -0.1256 0.3898 0.059 Uiso 1 1 d R . .
C6 C 0.1964(2) -0.08342(11) 0.40691(8) 0.0401(5) Uani 1 1 d . . .
H6 H 0.0788 -0.1110 0.5429 0.048 Uiso 1 1 d R . .
N7 N 0.1346(2) -0.14506(10) 0.41289(8) 0.0497(5) Uani 1 1 d . . .
H7A H 0.1749 -0.1894 0.4112 0.060 Uiso 1 1 d R . .
H7B H 0.0641 -0.1453 0.4195 0.060 Uiso 1 1 d R . .
N8 N 0.10585(17) 0.10438(9) 0.41264(7) 0.0408(4) Uani 1 1 d . . .
S9 S 0.14139(5) 0.18249(3) 0.39306(2) 0.04144(15) Uani 1 1 d . . .
C10 C 0.1442(2) 0.17824(12) 0.32630(9) 0.0434(5) Uani 1 1 d . . .
C11 C 0.2344(3) 0.21402(17) 0.30011(11) 0.0661(8) Uani 1 1 d . . .
H11 H 0.3060 0.2385 0.3181 0.079 Uiso 1 1 d R . .
C12 C 0.2309(3) 0.21413(18) 0.24813(11) 0.0718(9) Uani 1 1 d . . .
H12 H 0.2895 0.2400 0.2301 0.086 Uiso 1 1 d R . .
C13 C 0.1385(3) 0.17890(14) 0.22287(10) 0.0527(6) Uani 1 1 d . A .
C14 C 0.0489(3) 0.14273(17) 0.24951(11) 0.0670(8) Uani 1 1 d . . .
H14 H -0.0190 0.1175 0.2312 0.080 Uiso 1 1 d R . .
C15 C 0.0519(3) 0.14246(17) 0.30098(11) 0.0631(7) Uani 1 1 d . . .
H15 H -0.0085 0.1224 0.3188 0.076 Uiso 1 1 d R . .
C16 C 0.1351(3) 0.18071(18) 0.16644(12) 0.0653(8) Uani 1 1 d . . .
H16 H 0.4594 -0.0134 0.3808 0.078 Uiso 1 1 d R A .
F4 F 0.3711(11) 0.0580(11) 0.7952(3) 0.159(7) Uani 0.516(15) 1 d P B 1
F5 F 0.4681(14) 0.1535(4) 0.7752(3) 0.121(5) Uani 0.516(15) 1 d P B 1
F6 F 0.5354(11) 0.0444(8) 0.7600(4) 0.143(5) Uani 0.516(15) 1 d P B 1
F44 F 0.381(2) 0.1311(10) 0.7932(3) 0.191(7) Uani 0.484(15) 1 d P B 2
F55 F 0.5595(13) 0.1258(9) 0.7609(4) 0.152(5) Uani 0.484(15) 1 d P B 2
F66 F 0.4611(19) 0.0351(4) 0.7834(5) 0.139(6) Uani 0.484(15) 1 d P B 2
O3 O 0.10814(17) 0.13971(9) 0.55826(8) 0.0593(5) Uani 1 1 d . . .
O4 O 0.30265(16) 0.10623(9) 0.52165(7) 0.0502(4) Uani 1 1 d . . .
N17 N 0.15692(17) -0.11297(9) 0.53611(7) 0.0401(4) Uani 1 1 d . . .
C18 C 0.2207(2) -0.04869(11) 0.53903(8) 0.0398(5) Uani 1 1 d . . .
C19 C 0.3467(2) -0.05180(12) 0.53170(10) 0.0478(6) Uani 1 1 d . . .
C20 C 0.4011(2) -0.11848(14) 0.52157(10) 0.0527(6) Uani 1 1 d . . .
H20 H 0.4879 -0.1179 0.5180 0.063 Uiso 1 1 d R . .
C21 C 0.3339(2) -0.18160(13) 0.51714(10) 0.0498(6) Uani 1 1 d . . .
H21 H 0.3714 -0.2299 0.5113 0.060 Uiso 1 1 d R . .
C22 C 0.2082(2) -0.17833(11) 0.52427(8) 0.0413(5) Uani 1 1 d . . .
N23 N 0.1336(2) -0.23581(10) 0.51880(8) 0.0497(5) Uani 1 1 d . . .
H23A H 0.0615 -0.2359 0.5331 0.060 Uiso 1 1 d R . .
H23B H 0.1649 -0.2764 0.5135 0.060 Uiso 1 1 d R . .
N24 N 0.14627(17) 0.01017(10) 0.54894(8) 0.0440(4) Uani 1 1 d . . .
S25 S 0.20613(5) 0.08732(3) 0.55630(2) 0.04535(17) Uani 1 1 d . . .
C26 C 0.2754(2) 0.08693(12) 0.61676(10) 0.0473(6) Uani 1 1 d . . .
C27 C 0.2453(3) 0.03475(15) 0.65212(11) 0.0633(7) Uani 1 1 d . . .
H27 H 0.1854 -0.0005 0.6433 0.076 Uiso 1 1 d R . .
C28 C 0.3007(3) 0.03647(18) 0.69916(12) 0.0717(8) Uani 1 1 d . . .
H28 H 0.2766 0.0010 0.7221 0.086 Uiso 1 1 d R . .
C29 C 0.3842(3) 0.09009(16) 0.71028(11) 0.0608(7) Uani 1 1 d . B .
C30 C 0.4142(3) 0.14245(15) 0.67514(11) 0.0599(7) Uani 1 1 d . . .
H30 H 0.4784 0.1823 0.6805 0.072 Uiso 1 1 d R . .
C31 C 0.3598(2) 0.14061(14) 0.62827(10) 0.0528(6) Uani 1 1 d . . .
H31 H 0.3783 0.1797 0.6036 0.063 Uiso 1 1 d R . .
C32 C 0.4440(4) 0.0915(2) 0.76042(14) 0.0861(11) Uani 1 1 d . . .

loop_
_atom_site_aniso_label
_atom_site_aniso_U_11
_atom_site_aniso_U_22
_atom_site_aniso_U_33
_atom_site_aniso_U_23
_atom_site_aniso_U_13
_atom_site_aniso_U_12
F1 0.209(9) 0.113(7) 0.061(2) 0.012(4) -0.011(5) 0.075(6)
F2 0.074(4) 0.231(10) 0.050(3) -0.015(4) 0.013(2) -0.041(6)
F3 0.136(8) 0.101(4) 0.054(2) -0.0140(18) -0.002(3) -0.034(3)
F11 0.083(10) 0.32(3) 0.057(5) -0.026(14) -0.007(6) -0.096(15)
F22 0.28(3) 0.091(9) 0.069(6) 0.030(6) -0.013(13) -0.057(15)
F33 0.21(2) 0.26(2) 0.070(8) -0.012(10) 0.009(10) 0.15(2)
O1 0.0597(11) 0.0344(8) 0.0634(11) 0.0000(7) 0.0130(9) 0.0106(8)
O2 0.0535(10) 0.0373(8) 0.0601(10) -0.0023(7) -0.0021(8) -0.0096(7)
N1 0.0348(9) 0.0296(8) 0.0467(10) 0.0005(7) 0.0034(8) 0.0025(7)
C2 0.0441(12) 0.0285(10) 0.0452(12) -0.0006(8) 0.0019(10) 0.0005(9)
C3 0.0414(13) 0.0353(11) 0.0712(16) 0.0008(11) 0.0065(11) -0.0020(10)
C4 0.0384(13) 0.0457(13) 0.0755(18) 0.0002(12) 0.0072(12) 0.0050(10)
C5 0.0481(13) 0.0378(11) 0.0605(15) 0.0015(10) 0.0061(11) 0.0102(10)
C6 0.0468(13) 0.0297(10) 0.0438(11) 0.0026(8) -0.0003(10) 0.0047(9)
N7 0.0499(12) 0.0301(9) 0.0691(13) 0.0038(9) 0.0094(10) 0.0047(8)
N8 0.0417(10) 0.0300(8) 0.0508(11) 0.0002(7) 0.0043(8) 0.0019(8)
S9 0.0452(3) 0.0284(2) 0.0508(3) -0.0006(2) 0.0046(2) -0.0001(2)
C10 0.0442(13) 0.0337(10) 0.0522(13) 0.0017(9) 0.0045(10) 0.0000(9)
C11 0.0637(18) 0.0753(19) 0.0592(16) 0.0030(14) 0.0018(14) -0.0296(16)
C12 0.0697(19) 0.089(2) 0.0566(16) 0.0069(15) 0.0067(14) -0.0333(17)
C13 0.0557(15) 0.0500(14) 0.0524(14) 0.0016(11) 0.0038(12) 0.0000(12)
C14 0.0640(18) 0.0791(19) 0.0580(16) -0.0017(15) -0.0049(14) -0.0240(16)
C15 0.0577(17) 0.0725(18) 0.0592(16) 0.0030(13) 0.0040(13) -0.0224(14)
C16 0.073(2) 0.0667(19) 0.0564(17) 0.0013(14) -0.0002(15) -0.0044(17)
F4 0.165(8) 0.254(18) 0.057(3) 0.020(5) 0.002(4) -0.028(9)
F5 0.188(13) 0.089(4) 0.085(5) -0.016(4) -0.065(6) -0.028(6)
F6 0.134(8) 0.187(11) 0.109(6) -0.027(6) -0.064(5) 0.057(7)
F44 0.317(17) 0.188(16) 0.069(5) -0.034(6) -0.020(7) 0.123(13)
F55 0.135(8) 0.182(12) 0.141(7) 0.046(7) -0.076(6) -0.072(8)
F66 0.225(14) 0.069(4) 0.122(9) 0.024(5) -0.080(9) -0.027(7)
O3 0.0490(10) 0.0326(8) 0.0963(14) -0.0022(8) 0.0037(10) 0.0038(7)
O4 0.0514(10) 0.0398(8) 0.0594(10) 0.0004(7) 0.0066(8) -0.0101(7)
N17 0.0396(10) 0.0298(8) 0.0508(11) -0.0016(7) 0.0067(8) -0.0008(7)
C18 0.0422(12) 0.0312(10) 0.0461(12) 0.0001(8) 0.0017(10) -0.0023(9)
C19 0.0419(13) 0.0388(12) 0.0628(15) -0.0021(10) 0.0045(11) -0.0047(10)
C20 0.0409(13) 0.0501(14) 0.0670(16) -0.0004(12) 0.0118(12) 0.0044(11)
C21 0.0544(15) 0.0372(11) 0.0580(15) -0.0022(10) 0.0115(12) 0.0065(11)
C22 0.0490(13) 0.0314(10) 0.0437(12) -0.0012(8) 0.0059(10) 0.0015(9)
N23 0.0567(12) 0.0296(9) 0.0630(13) -0.0044(8) 0.0116(10) 0.0001(9)
N24 0.0388(10) 0.0303(9) 0.0629(12) -0.0028(8) 0.0039(9) -0.0049(8)
S25 0.0415(3) 0.0305(3) 0.0640(4) -0.0023(2) 0.0053(3) -0.0031(2)
C26 0.0473(13) 0.0359(11) 0.0588(14) -0.0056(10) 0.0127(11) -0.0021(10)
C27 0.0720(19) 0.0506(15) 0.0674(17) -0.0007(13) 0.0091(15) -0.0139(14)
C28 0.089(2) 0.0654(18) 0.0604(18) 0.0094(14) 0.0107(16) -0.0079(17)
C29 0.0694(18) 0.0578(16) 0.0552(15) -0.0089(12) 0.0017(14) 0.0057(14)
C30 0.0593(17) 0.0546(15) 0.0658(17) -0.0088(13) 0.0059(14) -0.0050(13)
C31 0.0533(15) 0.0440(13) 0.0611(15) -0.0022(11) 0.0042(12) -0.0063(11)
C32 0.103(3) 0.084(3) 0.071(2) -0.008(2) -0.011(2) 0.005(2)

loop_
_atom_type_symbol
_atom_type_description
_atom_type_scat_dispersion_real
_atom_type_scat_dispersion_imag
_atom_type_scat_source
C C 0.0033 0.0016 'International Tables Vol C Tables 4.2.6.8 and 6.1.1.4'
H H 0.0000 0.0000 'International Tables Vol C Tables 4.2.6.8 and 6.1.1.4'
N N 0.0061 0.0033 'International Tables Vol C Tables 4.2.6.8 and 6.1.1.4'
O O 0.0106 0.0060 'International Tables Vol C Tables 4.2.6.8 and 6.1.1.4'
F F 0.0171 0.0103 'International Tables Vol C Tables 4.2.6.8 and 6.1.1.4'
S S 0.1246 0.1234 'International Tables Vol C Tables 4.2.6.8 and 6.1.1.4'

loop_
_geom_angle_atom_site_label_1
_geom_angle_atom_site_label_2
_geom_angle_atom_site_label_3
_geom_angle
C6 N1 C2 124.42(18)
N1 C2 N8 113.02(19)
N1 C2 C3 117.23(19)
N8 C2 C3 129.7(2)
C2 C3 C4 119.1(2)
C5 C4 C3 122.1(2)
C4 C5 C6 119.4(2)
N7 C6 N1 118.6(2)
N7 C6 C5 123.7(2)
N1 C6 C5 117.7(2)
C2 N8 S9 118.64(16)
O1 S9 O2 114.96(10)
O1 S9 N8 107.04(10)
O2 S9 N8 115.94(10)
O1 S9 C10 104.63(11)
O2 S9 C10 106.23(11)
N8 S9 C10 107.20(10)
C11 C10 C15 120.1(3)
C11 C10 S9 120.0(2)
C15 C10 S9 119.83(19)
C10 C11 C12 119.3(3)
C13 C12 C11 120.7(3)
C12 C13 C14 119.6(3)
C12 C13 C16 119.9(3)
C14 C13 C16 120.5(3)
C15 C14 C13 120.0(3)
C14 C15 C10 120.3(3)
F11 C16 F22 111.9(14)
F11 C16 F33 112.0(15)
F22 C16 F33 100.1(15)
F11 C16 F1 79.0(18)
F22 C16 F1 35.9(14)
F33 C16 F1 127.5(13)
F11 C16 F2 124.0(15)
F22 C16 F2 79.1(17)
F33 C16 F2 21.3(19)
F1 C16 F2 109.5(7)
F11 C16 F3 30(2)
F22 C16 F3 131.2(12)
F33 C16 F3 84.9(16)
F1 C16 F3 105.0(7)
F2 C16 F3 101.5(6)
F11 C16 C13 112.3(9)
F22 C16 C13 110.8(9)
F33 C16 C13 109.0(10)
F1 C16 C13 113.3(4)
F2 C16 C13 113.5(4)
F3 C16 C13 113.1(5)
C22 N17 C18 124.29(19)
N17 C18 N24 112.78(19)
N17 C18 C19 117.3(2)
N24 C18 C19 130.0(2)
C20 C19 C18 119.1(2)
C21 C20 C19 122.2(2)
C20 C21 C22 118.6(2)
N23 C22 N17 118.1(2)
N23 C22 C21 123.5(2)
N17 C22 C21 118.5(2)
C18 N24 S25 119.11(16)
O3 S25 O4 113.82(11)
O3 S25 N24 107.39(10)
O4 S25 N24 116.08(10)
O3 S25 C26 106.54(12)
O4 S25 C26 105.77(11)
N24 S25 C26 106.59(11)
C31 C26 C27 120.0(3)
C31 C26 S25 118.71(19)
C27 C26 S25 121.3(2)
C26 C27 C28 119.7(3)
C29 C28 C27 119.9(3)
C28 C29 C30 120.6(3)
C28 C29 C32 119.8(3)
C30 C29 C32 119.6(3)
C29 C30 C31 119.6(3)
C26 C31 C30 120.2(3)
F66 C32 F5 126.3(6)
F66 C32 F6 48.0(7)
F5 C32 F6 116.5(7)
F66 C32 F44 102.3(9)
F5 C32 F44 52.7(7)
F6 C32 F44 138.9(7)
F66 C32 F4 50.6(7)
F5 C32 F4 108.9(7)
F6 C32 F4 98.6(7)
F44 C32 F4 60.0(7)
F66 C32 F55 103.8(8)
F5 C32 F55 52.6(6)
F6 C32 F55 67.6(7)
F44 C32 F55 102.1(9)
F4 C32 F55 135.6(6)
F66 C32 C29 120.3(5)
F5 C32 C29 113.3(5)
F6 C32 C29 108.2(5)
F44 C32 C29 112.1(6)
F4 C32 C29 110.3(5)
F55 C32 C29 114.1(5)

loop_
_geom_bond_atom_site_label_1
_geom_bond_atom_site_label_2
_geom_bond_distance
F1 C16 1.286(8)
F2 C16 1.296(8)
F3 C16 1.324(8)
F11 C16 1.245(16)
F22 C16 1.262(16)
F33 C16 1.264(19)
O1 S9 1.4412(17)
O2 S9 1.4431(18)
N1 C6 1.364(3)
N1 C2 1.370(3)
C2 N8 1.371(3)
C2 C3 1.381(3)
C3 C4 1.392(3)
C4 C5 1.356(3)
C5 C6 1.386(3)
C6 N7 1.326(3)
N8 S9 1.5731(18)
S9 C10 1.780(3)
C10 C11 1.372(3)
C10 C15 1.377(4)
C11 C12 1.385(4)
C12 C13 1.372(4)
C13 C14 1.377(4)
C13 C16 1.504(4)
C14 C15 1.372(4)
F4 C32 1.366(9)
F5 C32 1.231(7)
F6 C32 1.318(9)
F44 C32 1.324(10)
F55 C32 1.406(9)
F66 C32 1.216(8)
O3 S25 1.4370(18)
O4 S25 1.4413(18)
N17 C22 1.360(3)
N17 C18 1.371(3)
C18 N24 1.376(3)
C18 C19 1.387(3)
C19 C20 1.386(3)
C20 C21 1.375(3)
C21 C22 1.383(3)
C22 N23 1.339(3)
N24 S25 1.5704(18)
S25 C26 1.778(3)
C26 C31 1.381(3)
C26 C27 1.382(4)
C27 C28 1.391(4)
C28 C29 1.371(4)
C29 C30 1.380(4)
C29 C32 1.486(5)
C30 C31 1.382(4)
